data_4517004
loop_
_publ_author_name
'Wilson, Jedediah'
'Chen, Eugene Y.-X.'

_publ_section_title
;
 Organocatalytic Cross-Coupling of Biofuranics to Multifunctional
 Difuranic C11 Building Blocks
;
_journal_issue 9
_journal_name_full 'ACS Sustainable Chemistry &amp; Engineering'
_journal_page_first 4927
_journal_paper_doi 10.1021/acssuschemeng.6b01235
_journal_volume 4
_journal_year 2016
_chemical_formula_moiety 'C11 H10 O5'
_chemical_formula_sum 'C11 H10 O5'
_chemical_formula_weight 222.19
_space_group_crystal_system triclinic
_space_group_IT_number 2
_space_group_name_Hall '-P 1'
_space_group_name_H-M_alt 'P -1'
_atom_sites_solution_hydrogens geom
_audit_creation_method SHELXL-2014/7
_cell_angle_alpha 96.036(3)
_cell_angle_beta 92.324(4)
_cell_angle_gamma 104.799(3)
_cell_formula_units_Z 2
_cell_length_a 5.6317(6)
_cell_length_b 7.7476(8)
_cell_length_c 11.7256(13)
_cell_measurement_reflns_used 7534
_cell_measurement_temperature 120(2)
_cell_measurement_theta_max 29.68
_cell_measurement_theta_min 2.74
_cell_volume 490.69(9)
_computing_cell_refinement 'Bruker SAINT'
_computing_data_collection 'Bruker APEX2'
_computing_data_reduction 'Bruker SAINT'
_computing_molecular_graphics 'Bruker SHELXTL'
_computing_publication_material 'Bruker SHELXTL'
_computing_structure_refinement 'SHELXL-2014/7 (Sheldrick, 2014)'
_computing_structure_solution 'SHELXS-97 (Sheldrick 2008)'
_diffrn_ambient_temperature 120(2)
_diffrn_measured_fraction_theta_full 0.992
_diffrn_measured_fraction_theta_max 0.992
_diffrn_measurement_device_type 'Bruker APEX-II CCD'
_diffrn_measurement_method '\f and \w scans'
_diffrn_radiation_type MoK\a
_diffrn_radiation_wavelength 0.71073
_diffrn_reflns_av_R_equivalents 0.0252
_diffrn_reflns_av_unetI/netI 0.0151
_diffrn_reflns_Laue_measured_fraction_full 0.992
_diffrn_reflns_Laue_measured_fraction_max 0.992
_diffrn_reflns_limit_h_max 6
_diffrn_reflns_limit_h_min -6
_diffrn_reflns_limit_k_max 9
_diffrn_reflns_limit_k_min -9
_diffrn_reflns_limit_l_max 13
_diffrn_reflns_limit_l_min -13
_diffrn_reflns_number 10532
_diffrn_reflns_point_group_measured_fraction_full 0.992
_diffrn_reflns_point_group_measured_fraction_max 0.992
_diffrn_reflns_theta_full 24.709
_diffrn_reflns_theta_max 24.709
_diffrn_reflns_theta_min 1.751
_exptl_absorpt_coefficient_mu 0.120
_exptl_absorpt_correction_T_max 0.7458
_exptl_absorpt_correction_T_min 0.6671
_exptl_absorpt_correction_type multi-scan
_exptl_absorpt_process_details 'SCALE (Bruker, 2009)'
_exptl_crystal_colour colourless
_exptl_crystal_density_diffrn 1.504
_exptl_crystal_density_meas ?
_exptl_crystal_density_method 'not measured'
_exptl_crystal_description rod
_exptl_crystal_F_000 232
_exptl_crystal_size_max 0.556
_exptl_crystal_size_mid 0.146
_exptl_crystal_size_min 0.087
_refine_diff_density_max 0.451
_refine_diff_density_min -0.324
_refine_diff_density_rms 0.061
_refine_ls_extinction_method none
_refine_ls_goodness_of_fit_ref 1.089
_refine_ls_hydrogen_treatment constr
_refine_ls_matrix_type full
_refine_ls_number_parameters 147
_refine_ls_number_reflns 1658
_refine_ls_number_restraints 0
_refine_ls_restrained_S_all 1.089
_refine_ls_R_factor_all 0.0461
_refine_ls_R_factor_gt 0.0404
_refine_ls_shift/su_max 0.000
_refine_ls_shift/su_mean 0.000
_refine_ls_structure_factor_coef Fsqd
_refine_ls_weighting_details 'w=1/[\s^2^(Fo^2^)+(0.0561P)^2^+0.5512P] where P=(Fo^2^+2Fc^2^)/3'
_refine_ls_weighting_scheme calc
_refine_ls_wR_factor_gt 0.1078
_refine_ls_wR_factor_ref 0.1221
_reflns_Friedel_coverage 0.000
_reflns_number_gt 1490
_reflns_number_total 1658
_reflns_threshold_expression 'I > 2\s(I)'
_cod_data_source_file sc6b01235_si_001.cif
_cod_data_source_block ec104
_cod_depositor_comments
;
The following automatic conversions were performed:

data item '_exptl_crystal_density_meas' value 'not measured' was
changed to '?' -- the value is perceived as not measured.

Automatic conversion script
Id: cif_fix_values 6909 2019-04-08 15:41:33Z antanas 
;
_cod_database_code 4517004
_shelx_shelxl_version_number 2014/7
_shelx_space_group_comment
; 
The symmetry employed for this shelxl refinement is uniquely defined 
by the following loop, which should always be used as a source of 
symmetry information in preference to the above space-group names. 
They are only intended as comments. 
;
_shelx_estimated_absorpt_t_min 0.936
_shelx_estimated_absorpt_t_max 0.990

loop_
_space_group_symop_operation_xyz
'x, y, z'
'-x, -y, -z'

loop_
_atom_site_label
_atom_site_type_symbol
_atom_site_fract_x
_atom_site_fract_y
_atom_site_fract_z
_atom_site_U_iso_or_equiv
_atom_site_adp_type
_atom_site_occupancy
_atom_site_site_symmetry_order
_atom_site_calc_flag
_atom_site_refinement_flags_posn
_atom_site_refinement_flags_adp
C1 C 0.4131(4) 1.2568(3) 0.94473(17) 0.0182(5) Uani 1 1 d . .
H1A H 0.3466 1.3416 0.9949 0.022 Uiso 1 1 calc R U
H1B H 0.5211 1.2078 0.9937 0.022 Uiso 1 1 calc R U
C2 C 0.2061(4) 1.1073(3) 0.89082(17) 0.0163(4) Uani 1 1 d . .
C3 C -0.0355(4) 1.0940(3) 0.86802(19) 0.0209(5) Uani 1 1 d . .
H3 H -0.1162 1.1867 0.8839 0.025 Uiso 1 1 calc R U
C4 C -0.1468(4) 0.9155(3) 0.81571(19) 0.0208(5) Uani 1 1 d . .
H4 H -0.3149 0.8665 0.7897 0.025 Uiso 1 1 calc R U
C5 C 0.0337(4) 0.8297(3) 0.81038(17) 0.0171(4) Uani 1 1 d . .
C6 C 0.0313(4) 0.6390(3) 0.77132(18) 0.0191(5) Uani 1 1 d . .
H6 H -0.1323 0.5783 0.7299 0.023 Uiso 1 1 calc R U
C7 C 0.2313(4) 0.6280(3) 0.68821(18) 0.0187(5) Uani 1 1 d . .
C8 C 0.2122(4) 0.6993(3) 0.57982(19) 0.0242(5) Uani 1 1 d . .
C9 C 0.0279(4) 0.7577(3) 0.53411(18) 0.0230(5) Uani 1 1 d . .
H9 H -0.1187 0.7657 0.5691 0.028 Uiso 1 1 calc R U
C10 C 0.0933(5) 0.8043(4) 0.4252(2) 0.0377(6) Uani 1 1 d . .
H10 H -0.0017 0.8489 0.3723 0.045 Uiso 1 1 calc R U
C11 C 0.3137(5) 0.7746(4) 0.4096(2) 0.0377(6) Uani 1 1 d . .
H11 H 0.4028 0.7954 0.3432 0.045 Uiso 1 1 calc R U
O1 O 0.5576(3) 1.35339(19) 0.86191(13) 0.0206(4) Uani 1 1 d . .
H1 H 0.4720 1.4072 0.8261 0.031 Uiso 1 1 calc R U
O2 O 0.2550(3) 0.94438(18) 0.85563(12) 0.0164(3) Uani 1 1 d . .
O3 O 0.0636(3) 0.5421(2) 0.86489(13) 0.0250(4) Uani 1 1 d . .
H3A H -0.0744 0.4833 0.8823 0.037 Uiso 1 1 calc R U
O4 O 0.4013(3) 0.5630(2) 0.71197(13) 0.0245(4) Uani 1 1 d . .
O5 O 0.3920(3) 0.7083(3) 0.50607(17) 0.0413(5) Uani 1 1 d . .

loop_
_atom_site_aniso_label
_atom_site_aniso_U_11
_atom_site_aniso_U_22
_atom_site_aniso_U_33
_atom_site_aniso_U_23
_atom_site_aniso_U_13
_atom_site_aniso_U_12
C1 0.0201(11) 0.0153(10) 0.0188(10) 0.0025(8) 0.0036(8) 0.0038(8)
C2 0.0203(11) 0.0131(10) 0.0169(10) 0.0037(8) 0.0044(8) 0.0059(8)
C3 0.0194(11) 0.0166(11) 0.0290(12) 0.0039(9) 0.0042(9) 0.0081(9)
C4 0.0141(10) 0.0182(11) 0.0297(12) 0.0035(9) -0.0006(8) 0.0034(8)
C5 0.0142(10) 0.0156(10) 0.0197(10) 0.0032(8) 0.0007(8) 0.0003(8)
C6 0.0159(11) 0.0152(10) 0.0255(11) 0.0035(8) -0.0012(8) 0.0026(8)
C7 0.0185(11) 0.0102(10) 0.0246(11) -0.0025(8) -0.0034(9) 0.0013(8)
C8 0.0305(13) 0.0168(11) 0.0228(11) -0.0022(9) 0.0002(9) 0.0039(9)
C9 0.0303(12) 0.0252(11) 0.0197(11) 0.0050(9) 0.0066(9) 0.0170(10)
C10 0.0534(18) 0.0348(14) 0.0287(13) 0.0087(11) -0.0019(12) 0.0176(13)
C11 0.0523(18) 0.0330(14) 0.0262(13) 0.0016(10) 0.0124(12) 0.0075(12)
O1 0.0193(8) 0.0182(8) 0.0248(8) 0.0071(6) 0.0035(6) 0.0041(6)
O2 0.0143(7) 0.0130(7) 0.0216(8) 0.0011(6) 0.0005(6) 0.0036(6)
O3 0.0256(9) 0.0183(8) 0.0315(9) 0.0106(6) 0.0041(7) 0.0034(7)
O4 0.0192(8) 0.0255(8) 0.0302(9) 0.0022(7) -0.0010(6) 0.0093(7)
O5 0.0387(11) 0.0407(11) 0.0445(11) 0.0036(9) 0.0059(9) 0.0107(9)

loop_
_atom_type_symbol
_atom_type_description
_atom_type_scat_dispersion_real
_atom_type_scat_dispersion_imag
_atom_type_scat_source
C C 0.0033 0.0016 'International Tables Vol C Tables 4.2.6.8 and 6.1.1.4'
H H 0.0000 0.0000 'International Tables Vol C Tables 4.2.6.8 and 6.1.1.4'
O O 0.0106 0.0060 'International Tables Vol C Tables 4.2.6.8 and 6.1.1.4'

loop_
_geom_angle_atom_site_label_1
_geom_angle_atom_site_label_2
_geom_angle_atom_site_label_3
_geom_angle
O1 C1 C2 112.95(17)
C3 C2 O2 109.55(18)
C3 C2 C1 132.52(19)
O2 C2 C1 117.93(17)
C2 C3 C4 107.39(18)
C5 C4 C3 106.47(19)
C4 C5 O2 110.36(18)
C4 C5 C6 132.17(19)
O2 C5 C6 117.39(17)
O3 C6 C5 112.29(17)
O3 C6 C7 108.44(16)
C5 C6 C7 111.69(17)
O4 C7 C8 121.1(2)
O4 C7 C6 121.89(19)
C8 C7 C6 117.01(18)
C9 C8 O5 110.0(2)
C9 C8 C7 129.3(2)
O5 C8 C7 120.6(2)
C8 C9 C10 107.1(2)
C11 C10 C9 107.3(2)
C10 C11 O5 109.2(2)
C5 O2 C2 106.23(15)
C8 O5 C11 106.31(19)

loop_
_geom_bond_atom_site_label_1
_geom_bond_atom_site_label_2
_geom_bond_distance
C1 O1 1.439(2)
C1 C2 1.483(3)
C2 C3 1.351(3)
C2 O2 1.384(2)
C3 C4 1.425(3)
C4 C5 1.349(3)
C5 O2 1.380(2)
C5 C6 1.497(3)
C6 O3 1.424(3)
C6 C7 1.532(3)
C7 O4 1.225(3)
C7 C8 1.449(3)
C8 C9 1.347(3)
C8 O5 1.351(3)
C9 C10 1.401(3)
C10 C11 1.335(4)
C11 O5 1.391(3)
